data_7129451
loop_
_publ_author_name
'Lu, Zhiqiang'
'li, yanzhi'
'ru, yi'
'yang, shujian'
'hao, chu'
'zuo, mengke'
'jiao, rongkai'
'Wu, Weilong'
'Zhou, Yan'
'Yao, Hui'
'huang, nianyu'
'Fu, Yuqin'

_publ_section_title
;
 Coordination Effect Enabled Palladium-Catalyzed Regioselective
 O-Alkylation of 2-Pyridones
;
_journal_name_full 'Chemical Communications'
_journal_paper_doi 10.1039/D1CC06110K
_journal_year 2022
_chemical_formula_moiety 'C21 H18 N2 O'
_chemical_formula_sum 'C21 H18 N2 O'
_chemical_formula_weight 314.37
_chemical_name_systematic zqlu3i-7
_space_group_crystal_system triclinic
_space_group_IT_number 2
_space_group_name_Hall '-P 1'
_space_group_name_H-M_alt 'P -1'
_atom_sites_solution_hydrogens geom
_atom_sites_solution_primary dual
_audit_creation_date 2021-08-02
_audit_creation_method
;
Olex2 1.2
(compiled 2018.05.29 svn.r3508 for OlexSys, GUI svn.r5506)
;
_audit_update_record
;
2021-08-02 deposited with the CCDC.	2021-12-20 downloaded from the CCDC.
;
_cell_angle_alpha 101.494(3)
_cell_angle_beta 94.001(3)
_cell_angle_gamma 110.869(4)
_cell_formula_units_Z 2
_cell_length_a 8.2919(3)
_cell_length_b 8.7725(4)
_cell_length_c 13.1099(5)
_cell_measurement_reflns_used 7720
_cell_measurement_temperature 293(2)
_cell_measurement_theta_max 26.9360
_cell_measurement_theta_min 4.1710
_cell_volume 862.81(7)
_computing_cell_refinement 'CrysAlisPro 1.171.40.53 (Rigaku OD, 2019)'
_computing_data_collection 'CrysAlisPro 1.171.40.53 (Rigaku OD, 2019)'
_computing_data_reduction 'CrysAlisPro 1.171.40.53 (Rigaku OD, 2019)'
_computing_molecular_graphics 'Olex2 (Dolomanov et al., 2009)'
_computing_publication_material 'Olex2 (Dolomanov et al., 2009)'
_computing_structure_refinement 'ShelXL (Sheldrick, 2015)'
_computing_structure_solution 'ShelXT (Sheldrick, 2015)'
_diffrn_ambient_temperature 293(2)
_diffrn_detector 'CCD plate'
_diffrn_detector_area_resol_mean 8.0584
_diffrn_detector_type EosS2
_diffrn_measured_fraction_theta_full 0.997
_diffrn_measured_fraction_theta_max 0.898
_diffrn_measurement_details
;
List of Runs (angles in degrees, time in seconds):

  # Type    Start    End  Width  t~exp~   \w     \q     \k     \f   Frames
#--------------------------------------------------------------------------
  1  \w    -68.00  -3.00   1.00    8.66    --  -13.64 126.00  86.76   65
  2  \w    -52.00  32.00   1.00    8.66    --   15.05 -57.00-120.00   84
  3  \w     -2.00  82.00   1.00    8.66    --   15.05  57.00  60.00   84
  4  \w    -54.00  34.00   1.00    8.66    --   15.05 -38.00 150.00   88
  5  \w     -4.00  65.00   1.00    8.66    --   15.05-118.00 -31.00   69
  6  \w    -12.00  83.00   1.00    8.66    --   15.05  77.00 150.00   95
  7  \w     -4.00  84.00   1.00    8.66    --   15.05  38.00 -30.00   88
  8  \w    -20.00  54.00   1.00    8.66    --   15.05 -99.00  60.00   74
  9  \w    -54.00  84.00   1.00    8.66    --   15.05   0.00 -90.00  138
 10  \w    -20.00  25.00   1.00    8.66    --  -13.64 -99.00-180.00   45
 11  \w    -64.00   3.00   1.00    8.66    --  -13.64 119.00 139.12   67
 12  \w    -20.00  25.00   1.00    8.66    --  -13.64 -99.00 -90.00   45
 13  \w    -20.00  52.00   1.00    8.66    --   15.05 -99.00-120.00   72
 14  \w      5.00  71.00   1.00    8.66    --   15.05-129.00  37.36   66
;
_diffrn_measurement_device 'four-circle diffractometer'
_diffrn_measurement_device_type 'SuperNova, Single source at offset/far, EosS2'
_diffrn_measurement_method '\w scans'
_diffrn_orient_matrix_type 'CrysAlisPro convention (1999,Acta A55,543-557)'
_diffrn_orient_matrix_UB_11 0.0227378000
_diffrn_orient_matrix_UB_12 0.0108222000
_diffrn_orient_matrix_UB_13 0.0548694000
_diffrn_orient_matrix_UB_21 -0.0657463000
_diffrn_orient_matrix_UB_22 0.0327013000
_diffrn_orient_matrix_UB_23 0.0100045000
_diffrn_orient_matrix_UB_31 -0.0611901000
_diffrn_orient_matrix_UB_32 -0.0822231000
_diffrn_orient_matrix_UB_33 -0.0033652000
_diffrn_radiation_monochromator mirror
_diffrn_radiation_probe x-ray
_diffrn_radiation_type MoK\a
_diffrn_radiation_wavelength 0.71073
_diffrn_reflns_av_R_equivalents 0.0380
_diffrn_reflns_av_unetI/netI 0.0269
_diffrn_reflns_Laue_measured_fraction_full 0.997
_diffrn_reflns_Laue_measured_fraction_max 0.898
_diffrn_reflns_limit_h_max 11
_diffrn_reflns_limit_h_min -11
_diffrn_reflns_limit_k_max 11
_diffrn_reflns_limit_k_min -11
_diffrn_reflns_limit_l_max 17
_diffrn_reflns_limit_l_min -17
_diffrn_reflns_number 20397
_diffrn_reflns_point_group_measured_fraction_full 0.997
_diffrn_reflns_point_group_measured_fraction_max 0.898
_diffrn_reflns_theta_full 25.242
_diffrn_reflns_theta_max 28.466
_diffrn_reflns_theta_min 3.312
_diffrn_source 'micro-focus sealed X-ray tube'
_diffrn_source_type 'SuperNova (Mo) X-ray Source'
_exptl_absorpt_coefficient_mu 0.075
_exptl_absorpt_correction_T_max 1.00000
_exptl_absorpt_correction_T_min 0.62944
_exptl_absorpt_correction_type multi-scan
_exptl_absorpt_process_details
;
CrysAlisPro 1.171.40.53 (Rigaku Oxford Diffraction, 2019)
Empirical absorption correction using spherical harmonics,
 implemented in SCALE3 ABSPACK scaling algorithm.
;
_exptl_crystal_colour 'clear light white'
_exptl_crystal_colour_lustre clear
_exptl_crystal_colour_modifier light
_exptl_crystal_colour_primary white
_exptl_crystal_density_diffrn 1.210
_exptl_crystal_description plate
_exptl_crystal_F_000 332
_exptl_crystal_preparation 'obtained by slow evaporation of their ether acetate/PE mixed solutions'
_exptl_crystal_recrystallization_method 'A crystal with approximate dimensions of 0.18*0.18*0.18mm^3'
_exptl_crystal_size_max 0.18
_exptl_crystal_size_mid 0.18
_exptl_crystal_size_min 0.18
_refine_diff_density_max 0.173
_refine_diff_density_min -0.301
_refine_diff_density_rms 0.062
_refine_ls_extinction_method none
_refine_ls_goodness_of_fit_ref 1.113
_refine_ls_hydrogen_treatment constr
_refine_ls_matrix_type full
_refine_ls_number_parameters 219
_refine_ls_number_reflns 3916
_refine_ls_number_restraints 0
_refine_ls_restrained_S_all 1.113
_refine_ls_R_factor_all 0.0763
_refine_ls_R_factor_gt 0.0608
_refine_ls_shift/su_max 0.000
_refine_ls_shift/su_mean 0.000
_refine_ls_structure_factor_coef Fsqd
_refine_ls_weighting_details 'w=1/[\s^2^(Fo^2^)+(0.0614P)^2^+0.1932P] where P=(Fo^2^+2Fc^2^)/3'
_refine_ls_weighting_scheme calc
_refine_ls_wR_factor_gt 0.1432
_refine_ls_wR_factor_ref 0.1527
_reflns_Friedel_coverage 0.000
_reflns_number_gt 3113
_reflns_number_total 3916
_reflns_threshold_expression 'I > 2\s(I)'
_cod_data_source_file d1cc06110k2.cif
_cod_data_source_block lzq20210801-1
_cod_original_cell_volume 862.81(6)
_cod_database_code 7129451
_shelx_shelxl_version_number 2014/7
_shelx_space_group_comment
;
The symmetry employed for this shelxl refinement is uniquely defined
by the following loop, which should always be used as a source of
symmetry information in preference to the above space-group names.
They are only intended as comments.
;
_reflns_odcompleteness_completeness 99.75
_reflns_odcompleteness_iscentric 1
_reflns_odcompleteness_theta 25.30
_olex2_refinement_description
;
1. Fixed Uiso
 At 1.2 times of:
  All C(H) groups
 At 1.5 times of:
  All C(H,H,H) groups
2.a Ternary CH refined with riding coordinates:
 C13(H13)
2.b Aromatic/amide H refined with riding coordinates:
 C2(H2), C3(H3), C4(H4), C5(H5), C6(H6), C8(H8), C9(H9), C10(H10), C11(H11),
 C12(H12), C17(H17)
2.c Idealised Me refined as rotating group:
 C19(H19A,H19B,H19C), C20(H20A,H20B,H20C)
;
_olex2_date_sample_data_collection 2021-08-01
_olex2_submission_special_instructions 'No special instructions were received'
_oxdiff_exptl_absorpt_empirical_details
;
Empirical correction (ABSPACK) includes:
- Absorption correction using spherical harmonics
- Frame scaling
;
_oxdiff_exptl_absorpt_empirical_full_max 1.629
_oxdiff_exptl_absorpt_empirical_full_min 0.624

loop_
_space_group_symop_operation_xyz
'x, y, z'
'-x, -y, -z'

loop_
_atom_site_label
_atom_site_type_symbol
_atom_site_fract_x
_atom_site_fract_y
_atom_site_fract_z
_atom_site_U_iso_or_equiv
_atom_site_adp_type
_atom_site_occupancy
_atom_site_site_symmetry_order
_atom_site_calc_flag
_atom_site_refinement_flags_posn
_atom_site_refinement_flags_adp
_atom_site_refinement_flags_occupancy
_atom_site_disorder_assembly
_atom_site_disorder_group
C1 C 0.7021(2) 0.40447(18) 0.80676(11) 0.0391(3) Uani 1 1 d . . . . .
C2 C 0.8257(2) 0.5441(2) 0.87710(14) 0.0499(4) Uani 1 1 d . . . . .
H2 H 0.7899 0.6191 0.9210 0.060 Uiso 1 1 calc R . . . .
C3 C 1.0012(2) 0.5728(2) 0.88260(15) 0.0584(5) Uani 1 1 d . . . . .
H3 H 1.0828 0.6658 0.9308 0.070 Uiso 1 1 calc R . . . .
C4 C 1.0551(3) 0.4643(3) 0.81708(16) 0.0658(5) Uani 1 1 d . . . . .
H4 H 1.1733 0.4832 0.8211 0.079 Uiso 1 1 calc R . . . .
C5 C 0.9351(3) 0.3284(3) 0.74590(16) 0.0677(6) Uani 1 1 d . . . . .
H5 H 0.9726 0.2568 0.7002 0.081 Uiso 1 1 calc R . . . .
C6 C 0.7588(2) 0.2962(2) 0.74107(14) 0.0530(4) Uani 1 1 d . . . . .
H6 H 0.6781 0.2016 0.6936 0.064 Uiso 1 1 calc R . . . .
C7 C 0.4252(2) 0.25368(18) 0.87477(12) 0.0417(4) Uani 1 1 d . . . . .
C8 C 0.5102(2) 0.2734(2) 0.97350(14) 0.0559(5) Uani 1 1 d . . . . .
H8 H 0.6218 0.3555 0.9962 0.067 Uiso 1 1 calc R . . . .
C9 C 0.4328(3) 0.1733(3) 1.03934(17) 0.0698(6) Uani 1 1 d . . . . .
H9 H 0.4924 0.1890 1.1057 0.084 Uiso 1 1 calc R . . . .
C10 C 0.2699(3) 0.0519(3) 1.00797(19) 0.0736(6) Uani 1 1 d . . . . .
H10 H 0.2187 -0.0165 1.0520 0.088 Uiso 1 1 calc R . . . .
C11 C 0.1827(3) 0.0319(3) 0.9112(2) 0.0808(7) Uani 1 1 d . . . . .
H11 H 0.0705 -0.0496 0.8898 0.097 Uiso 1 1 calc R . . . .
C12 C 0.2588(3) 0.1313(2) 0.84415(17) 0.0654(5) Uani 1 1 d . . . . .
H12 H 0.1976 0.1157 0.7782 0.078 Uiso 1 1 calc R . . . .
C13 C 0.5103(2) 0.36990(18) 0.80576(12) 0.0408(4) Uani 1 1 d . . . . .
H13 H 0.4960 0.4768 0.8297 0.049 Uiso 1 1 calc R . . . .
C14 C 0.37356(19) 0.3849(2) 0.64148(12) 0.0400(3) Uani 1 1 d . . . . .
C15 C 0.2754(2) 0.2946(2) 0.54204(12) 0.0447(4) Uani 1 1 d . . . . .
C16 C 0.2196(2) 0.3818(2) 0.47837(13) 0.0536(4) Uani 1 1 d . . . . .
C17 C 0.2669(3) 0.5525(3) 0.51833(15) 0.0602(5) Uani 1 1 d . . . . .
H17 H 0.2315 0.6148 0.4784 0.072 Uiso 1 1 calc R . . . .
C18 C 0.3654(2) 0.6315(2) 0.61620(14) 0.0532(4) Uani 1 1 d . . . . .
C19 C 0.4190(4) 0.8158(3) 0.66174(19) 0.0815(7) Uani 1 1 d . . . . .
H19A H 0.3543 0.8333 0.7179 0.122 Uiso 1 1 calc GR . . . .
H19B H 0.3954 0.8682 0.6079 0.122 Uiso 1 1 calc GR . . . .
H19C H 0.5416 0.8642 0.6887 0.122 Uiso 1 1 calc GR . . . .
C20 C 0.1137(3) 0.2924(3) 0.37136(16) 0.0778(7) Uani 1 1 d . . . . .
H20A H 0.1878 0.2661 0.3235 0.117 Uiso 1 1 calc GR . . . .
H20B H 0.0632 0.3635 0.3462 0.117 Uiso 1 1 calc GR . . . .
H20C H 0.0224 0.1905 0.3759 0.117 Uiso 1 1 calc GR . . . .
C21 C 0.2353(2) 0.1173(3) 0.51001(14) 0.0571(5) Uani 1 1 d . . . . .
N1 N 0.41925(17) 0.54689(17) 0.67817(10) 0.0454(3) Uani 1 1 d . . . . .
N2 N 0.2043(3) -0.0232(2) 0.48413(15) 0.0853(6) Uani 1 1 d . . . . .
O1 O 0.41756(15) 0.29122(13) 0.69991(8) 0.0507(3) Uani 1 1 d . . . . .

loop_
_atom_site_aniso_label
_atom_site_aniso_U_11
_atom_site_aniso_U_22
_atom_site_aniso_U_33
_atom_site_aniso_U_23
_atom_site_aniso_U_13
_atom_site_aniso_U_12
C1 0.0464(8) 0.0363(7) 0.0340(7) 0.0100(6) 0.0013(6) 0.0149(6)
C2 0.0546(10) 0.0420(8) 0.0470(9) 0.0035(7) -0.0016(7) 0.0168(7)
C3 0.0487(10) 0.0539(10) 0.0575(11) 0.0093(8) -0.0047(8) 0.0061(8)
C4 0.0450(10) 0.0869(14) 0.0610(12) 0.0154(10) 0.0070(9) 0.0212(10)
C5 0.0602(12) 0.0835(14) 0.0587(12) 0.0003(10) 0.0112(9) 0.0348(11)
C6 0.0534(10) 0.0505(9) 0.0475(10) -0.0013(7) 0.0005(8) 0.0189(8)
C7 0.0433(8) 0.0405(8) 0.0450(9) 0.0060(6) 0.0043(7) 0.0227(7)
C8 0.0530(10) 0.0667(11) 0.0466(10) 0.0164(8) 0.0048(8) 0.0202(9)
C9 0.0861(15) 0.0791(14) 0.0527(11) 0.0246(10) 0.0174(10) 0.0353(12)
C10 0.0889(16) 0.0605(12) 0.0808(16) 0.0281(11) 0.0372(13) 0.0289(12)
C11 0.0666(14) 0.0624(13) 0.1011(19) 0.0245(12) 0.0164(13) 0.0068(11)
C12 0.0562(11) 0.0575(11) 0.0710(13) 0.0136(9) -0.0045(10) 0.0117(9)
C13 0.0479(9) 0.0379(7) 0.0350(8) 0.0030(6) -0.0058(6) 0.0198(7)
C14 0.0341(7) 0.0524(9) 0.0380(8) 0.0149(7) 0.0047(6) 0.0197(7)
C15 0.0382(8) 0.0566(9) 0.0375(8) 0.0122(7) 0.0027(6) 0.0159(7)
C16 0.0450(9) 0.0748(12) 0.0419(9) 0.0240(8) 0.0028(7) 0.0190(8)
C17 0.0629(11) 0.0731(13) 0.0560(11) 0.0355(10) 0.0060(9) 0.0293(10)
C18 0.0546(10) 0.0593(10) 0.0547(10) 0.0268(8) 0.0098(8) 0.0251(8)
C19 0.1111(19) 0.0589(12) 0.0816(15) 0.0277(11) -0.0013(14) 0.0376(12)
C20 0.0760(14) 0.0978(16) 0.0500(11) 0.0254(11) -0.0141(10) 0.0219(12)
C21 0.0590(11) 0.0677(12) 0.0380(9) 0.0050(8) -0.0073(8) 0.0230(9)
N1 0.0448(7) 0.0492(8) 0.0456(8) 0.0151(6) 0.0038(6) 0.0204(6)
N2 0.1086(16) 0.0683(12) 0.0641(12) -0.0041(9) -0.0151(10) 0.0318(11)
O1 0.0606(7) 0.0469(6) 0.0412(6) 0.0027(5) -0.0148(5) 0.0246(5)

loop_
_atom_type_symbol
_atom_type_description
_atom_type_scat_dispersion_real
_atom_type_scat_dispersion_imag
_atom_type_scat_source
C C 0.0033 0.0016 'International Tables Vol C Tables 4.2.6.8 and 6.1.1.4'
H H 0.0000 0.0000 'International Tables Vol C Tables 4.2.6.8 and 6.1.1.4'
N N 0.0061 0.0033 'International Tables Vol C Tables 4.2.6.8 and 6.1.1.4'
O O 0.0106 0.0060 'International Tables Vol C Tables 4.2.6.8 and 6.1.1.4'

loop_
_geom_angle_atom_site_label_1
_geom_angle_atom_site_label_2
_geom_angle_atom_site_label_3
_geom_angle
_geom_angle_site_symmetry_1
_geom_angle_site_symmetry_3
_geom_angle_publ_flag
C2 C1 C13 120.03(14) . . ?
C6 C1 C2 118.56(15) . . ?
C6 C1 C13 121.37(14) . . ?
C1 C2 H2 119.7 . . ?
C3 C2 C1 120.70(16) . . ?
C3 C2 H2 119.7 . . ?
C2 C3 H3 120.0 . . ?
C4 C3 C2 119.98(17) . . ?
C4 C3 H3 120.0 . . ?
C3 C4 H4 120.0 . . ?
C5 C4 C3 119.94(18) . . ?
C5 C4 H4 120.0 . . ?
C4 C5 H5 119.7 . . ?
C4 C5 C6 120.66(18) . . ?
C6 C5 H5 119.7 . . ?
C1 C6 H6 119.9 . . ?
C5 C6 C1 120.12(16) . . ?
C5 C6 H6 119.9 . . ?
C8 C7 C12 117.77(17) . . ?
C8 C7 C13 120.10(14) . . ?
C12 C7 C13 122.05(15) . . ?
C7 C8 H8 119.4 . . ?
C7 C8 C9 121.19(18) . . ?
C9 C8 H8 119.4 . . ?
C8 C9 H9 119.7 . . ?
C10 C9 C8 120.6(2) . . ?
C10 C9 H9 119.7 . . ?
C9 C10 H10 120.4 . . ?
C9 C10 C11 119.2(2) . . ?
C11 C10 H10 120.4 . . ?
C10 C11 H11 119.5 . . ?
C10 C11 C12 120.9(2) . . ?
C12 C11 H11 119.5 . . ?
C7 C12 C11 120.4(2) . . ?
C7 C12 H12 119.8 . . ?
C11 C12 H12 119.8 . . ?
C1 C13 C7 113.66(12) . . ?
C1 C13 H13 108.8 . . ?
C7 C13 H13 108.8 . . ?
O1 C13 C1 109.78(12) . . ?
O1 C13 C7 106.97(12) . . ?
O1 C13 H13 108.8 . . ?
N1 C14 C15 124.32(14) . . ?
N1 C14 O1 120.85(13) . . ?
O1 C14 C15 114.82(14) . . ?
C14 C15 C21 119.17(14) . . ?
C16 C15 C14 118.23(16) . . ?
C16 C15 C21 122.60(15) . . ?
C15 C16 C20 120.83(18) . . ?
C17 C16 C15 117.00(16) . . ?
C17 C16 C20 122.17(17) . . ?
C16 C17 H17 119.5 . . ?
C18 C17 C16 120.95(16) . . ?
C18 C17 H17 119.5 . . ?
C17 C18 C19 122.34(17) . . ?
N1 C18 C17 122.10(17) . . ?
N1 C18 C19 115.56(17) . . ?
C18 C19 H19A 109.5 . . ?
C18 C19 H19B 109.5 . . ?
C18 C19 H19C 109.5 . . ?
H19A C19 H19B 109.5 . . ?
H19A C19 H19C 109.5 . . ?
H19B C19 H19C 109.5 . . ?
C16 C20 H20A 109.5 . . ?
C16 C20 H20B 109.5 . . ?
C16 C20 H20C 109.5 . . ?
H20A C20 H20B 109.5 . . ?
H20A C20 H20C 109.5 . . ?
H20B C20 H20C 109.5 . . ?
N2 C21 C15 179.5(2) . . ?
C14 N1 C18 117.40(14) . . ?
C14 O1 C13 119.43(12) . . ?

loop_
_geom_bond_atom_site_label_1
_geom_bond_atom_site_label_2
_geom_bond_distance
_geom_bond_site_symmetry_2
_geom_bond_publ_flag
C1 C2 1.387(2) . ?
C1 C6 1.383(2) . ?
C1 C13 1.507(2) . ?
C2 H2 0.9300 . ?
C2 C3 1.379(3) . ?
C3 H3 0.9300 . ?
C3 C4 1.369(3) . ?
C4 H4 0.9300 . ?
C4 C5 1.365(3) . ?
C5 H5 0.9300 . ?
C5 C6 1.381(3) . ?
C6 H6 0.9300 . ?
C7 C8 1.378(2) . ?
C7 C12 1.383(2) . ?
C7 C13 1.517(2) . ?
C8 H8 0.9300 . ?
C8 C9 1.381(3) . ?
C9 H9 0.9300 . ?
C9 C10 1.360(3) . ?
C10 H10 0.9300 . ?
C10 C11 1.362(3) . ?
C11 H11 0.9300 . ?
C11 C12 1.387(3) . ?
C12 H12 0.9300 . ?
C13 H13 0.9800 . ?
C13 O1 1.4439(17) . ?
C14 C15 1.404(2) . ?
C14 N1 1.309(2) . ?
C14 O1 1.3496(18) . ?
C15 C16 1.396(2) . ?
C15 C21 1.434(3) . ?
C16 C17 1.382(3) . ?
C16 C20 1.501(3) . ?
C17 H17 0.9300 . ?
C17 C18 1.375(3) . ?
C18 C19 1.495(3) . ?
C18 N1 1.355(2) . ?
C19 H19A 0.9600 . ?
C19 H19B 0.9600 . ?
C19 H19C 0.9600 . ?
C20 H20A 0.9600 . ?
C20 H20B 0.9600 . ?
C20 H20C 0.9600 . ?
C21 N2 1.139(2) . ?
